data_2100395
loop_
_publ_author_name
'M. Helliwell'
'D. Collison'
'G. H. John'
'I. May'
'M. J. Sarsfield'
'C. A. Sharrad'
'A. D. Sutton'

_publ_contact_author
;
    ENTER NAME
 ENTER ADDRESS
;
_publ_section_title
;
 Temperature-resolved study of three
 [<i>M</i>(<i>M</i>'O~4~)~4~(TBPO)~4~] complexes (<i>MM</i>' = URe,
 ThRe, ThTc)
;
_journal_coeditor_code WS5025
_journal_date_accepted 2005-11-09
_journal_date_recd_electronic 2005-02-24
_journal_issue 1
_journal_name_full 'Acta Crystallographica Section B'
_journal_page_first 68
_journal_page_last 85
_journal_paper_category FA
_journal_paper_doi 10.1107/S0108768105036931
_journal_volume 62
_journal_year 2006
_chemical_formula_sum 'C48 H108 O20 P4 Re4 U'
_chemical_formula_weight 2112.05
_chemical_name_systematic
;
 ?
;
_space_group_IT_number 36
_symmetry_cell_setting orthorhombic
_symmetry_space_group_name_Hall 'C 2c -2'
_symmetry_space_group_name_H-M 'C m c 21'
_atom_sites_solution_hydrogens geom
_atom_sites_solution_primary direct
_atom_sites_solution_secondary difmap
_audit_creation_method SHELXL-97
_cell_angle_alpha 90.00
_cell_angle_beta 90.00
_cell_angle_gamma 90.00
_cell_formula_units_Z 4
_cell_length_a 21.5289(15)
_cell_length_b 21.9148(16)
_cell_length_c 14.8288(11)
_cell_measurement_reflns_used 5703
_cell_measurement_temperature 230(2)
_cell_measurement_theta_max 26.19
_cell_measurement_theta_min 2.65
_cell_volume 6996.3(9)
_computing_cell_refinement 'Bruker SMART'
_computing_data_collection 'Bruker SMART'
_computing_data_reduction 'Bruker SAINT'
_computing_molecular_graphics 'Bruker SHELXTL'
_computing_publication_material 'Bruker SHELXTL'
_computing_structure_refinement 'SHELXL-97 (Sheldrick, 1997)'
_computing_structure_solution 'SHELXS-97 (Sheldrick, 1990)'
_diffrn_ambient_temperature 230(2)
_diffrn_measured_fraction_theta_full 1.000
_diffrn_measured_fraction_theta_max 1.000
_diffrn_measurement_device_type 'CCD area detector'
_diffrn_measurement_method 'phi and omega scans'
_diffrn_radiation_monochromator graphite
_diffrn_radiation_source 'fine-focus sealed tube'
_diffrn_radiation_type MoK\a
_diffrn_radiation_wavelength 0.71073
_diffrn_reflns_av_R_equivalents 0.0271
_diffrn_reflns_av_sigmaI/netI 0.0334
_diffrn_reflns_limit_h_max 25
_diffrn_reflns_limit_h_min -25
_diffrn_reflns_limit_k_max 26
_diffrn_reflns_limit_k_min -26
_diffrn_reflns_limit_l_max 17
_diffrn_reflns_limit_l_min -17
_diffrn_reflns_number 25273
_diffrn_reflns_theta_full 25.03
_diffrn_reflns_theta_max 25.03
_diffrn_reflns_theta_min 1.33
_exptl_absorpt_coefficient_mu 9.354
_exptl_absorpt_correction_T_max 0.4548
_exptl_absorpt_correction_T_min 0.3343
_exptl_absorpt_correction_type multi-scan
_exptl_absorpt_process_details SADABS
_exptl_crystal_colour green
_exptl_crystal_density_diffrn 2.005
_exptl_crystal_density_method 'not measured'
_exptl_crystal_description block
_exptl_crystal_F_000 4032
_exptl_crystal_size_max 0.15
_exptl_crystal_size_mid 0.15
_exptl_crystal_size_min 0.10
_refine_diff_density_max 2.233
_refine_diff_density_min -1.054
_refine_ls_abs_structure_details 'Flack H D (1983), Acta Cryst. A39, 876-881'
_refine_ls_abs_structure_Flack 0.025(9)
_refine_ls_extinction_method none
_refine_ls_goodness_of_fit_ref 1.120
_refine_ls_hydrogen_treatment constr
_refine_ls_matrix_type fullcycle
_refine_ls_number_parameters 377
_refine_ls_number_reflns 6529
_refine_ls_number_restraints 324
_refine_ls_restrained_S_all 1.122
_refine_ls_R_factor_all 0.0302
_refine_ls_R_factor_gt 0.0273
_refine_ls_shift/su_max 0.002
_refine_ls_shift/su_mean 0.000
_refine_ls_structure_factor_coef Fsqd
_refine_ls_weighting_details 'calc w=1/[\s^2^(Fo^2^)+(0.0273P)^2^+21.6652P] where P=(Fo^2^+2Fc^2^)/3'
_refine_ls_weighting_scheme calc
_refine_ls_wR_factor_gt 0.0655
_refine_ls_wR_factor_ref 0.0675
_reflns_number_gt 6180
_reflns_number_total 6529
_reflns_threshold_expression >2sigma(I)
_cod_data_source_file ws5025.cif
_cod_data_source_block Iat230
_cod_original_sg_symbol_H-M Cmc2(1)
_cod_database_code 2100395

loop_
_symmetry_equiv_pos_as_xyz
'x, y, z'
'-x, -y, z+1/2'
'x, -y, z+1/2'
'-x, y, z'
'x+1/2, y+1/2, z'
'-x+1/2, -y+1/2, z+1/2'
'x+1/2, -y+1/2, z+1/2'
'-x+1/2, y+1/2, z'

loop_
_atom_site_label
_atom_site_fract_x
_atom_site_fract_y
_atom_site_fract_z
_atom_site_U_iso_or_equiv
_atom_site_adp_type
_atom_site_calc_flag
_atom_site_refinement_flags
_atom_site_occupancy
_atom_site_disorder_assembly
_atom_site_disorder_group
_atom_site_type_symbol
U1 1.0000 0.748499(15) 0.70272(3) 0.02929(9) Uani d SU 1 . . U
Re1 0.855048(15) 0.760328(15) 0.87493(2) 0.04713(10) Uani d U 1 . . Re
Re2 1.0000 0.59478(2) 0.55071(3) 0.04392(12) Uani d SU 1 . . Re
Re3 1.0000 0.87951(2) 0.51085(3) 0.04368(12) Uani d SU 1 . . Re
P1 0.84363(11) 0.73937(12) 0.59017(17) 0.0530(6) Uani d U 1 . . P
P2 1.0000 0.60898(17) 0.8435(3) 0.0723(11) Uani d SDU 1 . . P
P3 1.0000 0.90773(15) 0.7991(2) 0.0585(9) Uani d SU 1 . . P
O1 0.9299(3) 0.7516(3) 0.8307(4) 0.0598(14) Uani d U 1 . . O
O2 0.8071(3) 0.7078(4) 0.8317(6) 0.083(2) Uani d U 1 . . O
O3 0.8576(4) 0.7521(4) 0.9881(5) 0.083(2) Uani d U 1 . . O
O4 0.8267(4) 0.8306(3) 0.8506(5) 0.085(2) Uani d U 1 . . O
O5 0.9002(3) 0.7491(3) 0.6483(4) 0.0594(14) Uani d U 1 . . O
O6 1.0000 0.6717(4) 0.5867(5) 0.0562(18) Uani d SU 1 . . O
O7 1.0000 0.5926(5) 0.4359(7) 0.092(3) Uani d SU 1 . . O
O8 0.9353(4) 0.5585(3) 0.5865(6) 0.087(2) Uani d U 1 . . O
O9 1.0000 0.6545(4) 0.7673(6) 0.064(2) Uani d SU 1 A . O
O10 1.0000 0.8097(4) 0.5690(6) 0.0577(18) Uani d SU 1 . . O
O11 0.9372(5) 0.9205(4) 0.5343(5) 0.109(3) Uani d U 1 . . O
O12 1.0000 0.8672(4) 0.3992(6) 0.081(3) Uani d SU 1 . . O
O13 1.0000 0.8465(4) 0.7505(7) 0.067(2) Uani d SU 1 . . O
C1 0.8557(5) 0.7557(6) 0.4746(7) 0.079(3) Uani d DU 1 . . C
H1A 0.8153 0.7538 0.4441 0.094 Uiso calc R 1 . . H
H1B 0.8705 0.7979 0.4698 0.094 Uiso calc R 1 . . H
C2 0.8995(7) 0.7161(7) 0.4245(8) 0.104(4) Uani d DU 1 . . C
H2A 0.8833 0.6743 0.4238 0.125 Uiso calc R 1 . . H
H2B 0.9395 0.7156 0.4562 0.125 Uiso calc R 1 . . H
C3 0.9102(7) 0.7380(6) 0.3247(8) 0.101(4) Uani d DU 1 . . C
H3A 0.9216 0.7813 0.3248 0.121 Uiso calc R 1 . . H
H3B 0.9448 0.7150 0.2984 0.121 Uiso calc R 1 . . H
C4 0.8544(8) 0.7293(9) 0.2687(12) 0.131(6) Uani d DU 1 . . C
H4A 0.8222 0.7574 0.2881 0.197 Uiso calc R 1 . . H
H4B 0.8396 0.6877 0.2751 0.197 Uiso calc R 1 . . H
H4C 0.8645 0.7371 0.2060 0.197 Uiso calc R 1 . . H
C5 0.8160(4) 0.6626(4) 0.6086(7) 0.063(2) Uani d DU 1 . . C
H5A 0.8497 0.6343 0.5931 0.075 Uiso calc R 1 . . H
H5B 0.8076 0.6577 0.6731 0.075 Uiso calc R 1 . . H
C6 0.7587(4) 0.6432(4) 0.5573(8) 0.066(2) Uani d DU 1 . . C
H6A 0.7666 0.6463 0.4924 0.080 Uiso calc R 1 . . H
H6B 0.7243 0.6708 0.5721 0.080 Uiso calc R 1 . . H
C7 0.7401(5) 0.5777(5) 0.5804(8) 0.077(3) Uani d DU 1 . . C
H7A 0.7317 0.5748 0.6452 0.092 Uiso calc R 1 . . H
H7B 0.7747 0.5503 0.5663 0.092 Uiso calc R 1 . . H
C8 0.6824(7) 0.5571(6) 0.5281(9) 0.114(5) Uani d DU 1 . . C
H8A 0.6823 0.5130 0.5232 0.171 Uiso calc R 1 . . H
H8B 0.6830 0.5750 0.4682 0.171 Uiso calc R 1 . . H
H8C 0.6453 0.5704 0.5597 0.171 Uiso calc R 1 . . H
C9 0.7818(4) 0.7903(4) 0.6221(7) 0.0598(19) Uani d DU 1 . . C
H9A 0.7461 0.7833 0.5823 0.072 Uiso calc R 1 . . H
H9B 0.7687 0.7806 0.6838 0.072 Uiso calc R 1 . . H
C10 0.7998(5) 0.8571(4) 0.6175(8) 0.075(2) Uani d DU 1 . . C
H10A 0.8126 0.8668 0.5557 0.090 Uiso calc R 1 . . H
H10B 0.8356 0.8640 0.6569 0.090 Uiso calc R 1 . . H
C11 0.7478(5) 0.9002(5) 0.6450(9) 0.088(3) Uani d DU 1 . . C
H11A 0.7324 0.8883 0.7046 0.106 Uiso calc R 1 . . H
H11B 0.7645 0.9417 0.6497 0.106 Uiso calc R 1 . . H
C12 0.6949(6) 0.9000(6) 0.5794(11) 0.113(5) Uani d DU 1 . . C
H12A 0.6714 0.8625 0.5861 0.169 Uiso calc R 1 . . H
H12B 0.7110 0.9027 0.5185 0.169 Uiso calc R 1 . . H
H12C 0.6681 0.9346 0.5912 0.169 Uiso calc R 1 . . H
C13A 1.0468(7) 0.5465(7) 0.8263(14) 0.088(5) Uiso d PDU 0.637(15) A 1 C
H13A 1.0411 0.5167 0.8749 0.105 Uiso calc PR 0.637(15) A 1 H
H13B 1.0365 0.5268 0.7688 0.105 Uiso calc PR 0.637(15) A 1 H
C14A 1.1123(7) 0.5691(7) 0.8250(13) 0.081(5) Uiso d PDU 0.637(15) A 1 C
H14A 1.1231 0.5846 0.8850 0.097 Uiso calc PR 0.637(15) A 1 H
H14B 1.1156 0.6030 0.7822 0.097 Uiso calc PR 0.637(15) A 1 H
C15A 1.1593(9) 0.5188(8) 0.7981(14) 0.090(6) Uiso d PDU 0.637(15) A 1 C
H15A 1.1487 0.5037 0.7378 0.108 Uiso calc PR 0.637(15) A 1 H
H15B 1.2009 0.5369 0.7946 0.108 Uiso calc PR 0.637(15) A 1 H
C16A 1.1611(10) 0.4651(9) 0.8634(15) 0.094(6) Uiso d PDU 0.637(15) A 1 C
H16A 1.1351 0.4324 0.8405 0.140 Uiso calc PR 0.637(15) A 1 H
H16B 1.1458 0.4780 0.9219 0.140 Uiso calc PR 0.637(15) A 1 H
H16C 1.2035 0.4506 0.8694 0.140 Uiso calc PR 0.637(15) A 1 H
C13B 1.0821(9) 0.5819(11) 0.847(2) 0.070(7) Uiso d PDU 0.363(15) A 2 C
H13C 1.0998 0.5929 0.7881 0.084 Uiso calc PR 0.363(15) A 2 H
H13D 1.1029 0.6081 0.8912 0.084 Uiso calc PR 0.363(15) A 2 H
C14B 1.1050(12) 0.5184(11) 0.866(2) 0.089(7) Uiso d PDU 0.363(15) A 2 C
H14C 1.0758 0.4895 0.8384 0.107 Uiso calc PR 0.363(15) A 2 H
H14D 1.1038 0.5118 0.9311 0.107 Uiso calc PR 0.363(15) A 2 H
C15B 1.1709(13) 0.5027(15) 0.832(3) 0.094(9) Uiso d PDU 0.363(15) A 2 C
H15C 1.1726 0.5050 0.7662 0.113 Uiso calc PR 0.363(15) A 2 H
H15D 1.2011 0.5315 0.8571 0.113 Uiso calc PR 0.363(15) A 2 H
C16B 1.1857(19) 0.4379(16) 0.864(4) 0.133(14) Uiso d PDU 0.363(15) A 2 C
H16D 1.1531 0.4104 0.8440 0.200 Uiso calc PR 0.363(15) A 2 H
H16E 1.1884 0.4372 0.9290 0.200 Uiso calc PR 0.363(15) A 2 H
H16F 1.2250 0.4250 0.8382 0.200 Uiso calc PR 0.363(15) A 2 H
C17 1.0000 0.6438(6) 0.9514(8) 0.073(4) Uani d SDU 1 A . C
H17A 1.0367 0.6701 0.9557 0.088 Uiso calc PR 0.50 . . H
H17B 0.9633 0.6701 0.9557 0.088 Uiso calc PR 0.50 . . H
C18 1.0000 0.6010(6) 1.0319(7) 0.072(4) Uani d SDU 1 . . C
H18A 1.0369 0.5748 1.0298 0.086 Uiso calc PR 0.50 A . H
H18B 0.9631 0.5748 1.0298 0.086 Uiso calc PR 0.50 . . H
C19 1.0000 0.6380(7) 1.1199(8) 0.091(5) Uani d SDU 1 A . C
H19A 1.0369 0.6641 1.1229 0.109 Uiso calc PR 0.50 . . H
H19B 0.9631 0.6641 1.1229 0.109 Uiso calc PR 0.50 . . H
C20 1.0000 0.5928(8) 1.1978(10) 0.115(7) Uani d SDU 1 . . C
H20A 1.0000 0.6149 1.2545 0.173 Uiso calc SR 1 A . H
H20B 1.0368 0.5674 1.1942 0.173 Uiso calc PR 0.50 . . H
H20C 0.9632 0.5674 1.1942 0.173 Uiso calc PR 0.50 . . H
C21 1.0675(5) 0.9465(5) 0.7688(9) 0.086(3) Uani d DU 1 . . C
H21A 1.1023 0.9179 0.7755 0.103 Uiso calc R 1 . . H
H21B 1.0644 0.9563 0.7045 0.103 Uiso calc R 1 . . H
C22 1.0851(4) 1.0049(5) 0.8179(9) 0.083(3) Uani d DU 1 . . C
H22A 1.0872 0.9965 0.8828 0.100 Uiso calc R 1 . . H
H22B 1.0525 1.0353 0.8082 0.100 Uiso calc R 1 . . H
C23 1.1469(5) 1.0312(6) 0.7872(11) 0.104(4) Uani d DU 1 . . C
H23A 1.1797 1.0011 0.7983 0.125 Uiso calc R 1 . . H
H23B 1.1452 1.0386 0.7220 0.125 Uiso calc R 1 . . H
C24 1.1635(6) 1.0894(6) 0.8338(13) 0.141(7) Uani d DU 1 . . C
H24A 1.2058 1.1006 0.8187 0.211 Uiso calc R 1 . . H
H24B 1.1600 1.0839 0.8985 0.211 Uiso calc R 1 . . H
H24C 1.1355 1.1215 0.8145 0.211 Uiso calc R 1 . . H
C25 1.0227(14) 0.9056(10) 0.9130(13) 0.116(8) Uani d PDU 0.50 . . C
H25A 1.0681 0.9032 0.9136 0.139 Uiso calc PR 0.50 . . H
H25B 1.0117 0.9453 0.9390 0.139 Uiso calc PR 0.50 . . H
C26 1.0000 0.8589(10) 0.9760(10) 0.135(7) Uani d SDU 1 . . C
H26A 1.0254 0.8222 0.9680 0.163 Uiso calc PR 0.50 . . H
H26B 0.9574 0.8484 0.9588 0.163 Uiso calc PR 0.50 . . H
C27 1.0000 0.8749(11) 1.0745(11) 0.150(7) Uani d SDU 1 . . C
H27A 1.0366 0.9004 1.0858 0.180 Uiso calc PR 0.50 . . H
H27B 0.9634 0.9004 1.0858 0.180 Uiso calc PR 0.50 . . H
C28 1.0000 0.8271(15) 1.1404(18) 0.252(14) Uani d SDU 1 . . C
H28A 1.0000 0.8448 1.2003 0.379 Uiso calc SR 1 . . H
H28B 1.0368 0.8021 1.1327 0.379 Uiso calc PR 0.50 . . H
H28C 0.9632 0.8021 1.1327 0.379 Uiso calc PR 0.50 . . H

loop_
_atom_site_aniso_label
_atom_site_aniso_U_11
_atom_site_aniso_U_22
_atom_site_aniso_U_33
_atom_site_aniso_U_12
_atom_site_aniso_U_13
_atom_site_aniso_U_23
U1 0.02811(17) 0.02851(15) 0.03126(18) 0.000 0.000 -0.00197(15)
Re1 0.04165(18) 0.05385(19) 0.04588(19) 0.00563(14) 0.01205(15) 0.00054(18)
Re2 0.0556(3) 0.0362(2) 0.0400(2) 0.000 0.000 -0.0066(2)
Re3 0.0494(3) 0.0401(2) 0.0415(2) 0.000 0.000 0.0099(2)
P1 0.0397(12) 0.0718(16) 0.0474(12) -0.0067(10) -0.0118(10) -0.0023(11)
P2 0.127(3) 0.0391(17) 0.051(2) 0.000 0.000 0.0109(14)
P3 0.078(2) 0.0377(16) 0.060(2) 0.000 0.000 -0.0174(14)
O1 0.045(3) 0.089(4) 0.046(3) 0.000(2) 0.010(2) -0.007(3)
O2 0.051(3) 0.084(4) 0.113(5) -0.004(3) 0.001(4) -0.005(4)
O3 0.084(5) 0.113(6) 0.052(3) 0.013(4) 0.024(3) 0.005(3)
O4 0.087(5) 0.070(3) 0.096(5) 0.025(3) 0.005(4) 0.000(3)
O5 0.036(3) 0.089(4) 0.054(3) -0.002(2) -0.008(2) -0.004(3)
O6 0.089(5) 0.037(3) 0.042(3) 0.000 0.000 -0.007(3)
O7 0.161(11) 0.072(7) 0.043(4) 0.000 0.000 -0.016(4)
O8 0.085(5) 0.053(4) 0.122(6) -0.011(3) 0.025(4) -0.011(4)
O9 0.109(6) 0.039(3) 0.044(3) 0.000 0.000 0.007(3)
O10 0.078(5) 0.045(3) 0.050(3) 0.000 0.000 0.014(3)
O11 0.136(7) 0.103(6) 0.087(6) 0.062(5) 0.027(5) 0.033(4)
O12 0.126(9) 0.069(6) 0.047(3) 0.000 0.000 0.010(4)
O13 0.095(6) 0.038(3) 0.069(5) 0.000 0.000 -0.018(3)
C1 0.085(7) 0.101(8) 0.050(3) -0.019(5) -0.007(4) -0.012(4)
C2 0.107(8) 0.128(9) 0.077(5) 0.012(7) 0.015(5) -0.003(6)
C3 0.106(9) 0.122(10) 0.073(6) 0.009(8) 0.020(5) -0.007(6)
C4 0.139(13) 0.153(15) 0.102(9) 0.009(11) -0.013(8) -0.023(11)
C5 0.056(5) 0.065(4) 0.067(6) 0.007(3) -0.020(4) -0.008(4)
C6 0.053(5) 0.067(4) 0.079(6) -0.005(4) -0.020(4) -0.001(5)
C7 0.077(6) 0.072(5) 0.082(7) -0.013(5) -0.020(5) 0.016(5)
C8 0.119(10) 0.101(9) 0.122(13) -0.044(7) -0.055(8) 0.011(9)
C9 0.049(4) 0.063(4) 0.067(5) 0.000(3) -0.021(4) 0.007(4)
C10 0.081(6) 0.066(4) 0.078(6) -0.017(4) -0.020(5) -0.001(5)
C11 0.101(7) 0.056(5) 0.107(9) -0.006(5) -0.021(6) 0.004(6)
C12 0.114(9) 0.079(8) 0.146(13) 0.012(7) -0.046(8) 0.005(8)
C17 0.126(11) 0.049(7) 0.045(4) 0.000 0.000 0.018(4)
C18 0.113(10) 0.057(7) 0.044(4) 0.000 0.000 0.021(4)
C19 0.150(13) 0.080(9) 0.044(5) 0.000 0.000 0.015(5)
C20 0.22(2) 0.088(11) 0.039(5) 0.000 0.000 0.011(7)
C21 0.070(6) 0.082(6) 0.106(7) -0.014(4) 0.010(6) -0.054(5)
C22 0.062(5) 0.071(6) 0.116(8) -0.008(4) 0.002(5) -0.048(5)
C23 0.068(7) 0.094(8) 0.150(11) -0.017(5) 0.017(7) -0.051(8)
C24 0.086(9) 0.112(11) 0.224(19) -0.039(7) 0.014(11) -0.077(11)
C25 0.19(2) 0.091(13) 0.062(5) 0.006(12) -0.020(8) -0.023(6)
C26 0.222(19) 0.119(13) 0.066(6) 0.000 0.000 -0.013(6)
C27 0.21(2) 0.167(17) 0.067(7) 0.000 0.000 -0.007(8)
C28 0.38(4) 0.27(3) 0.104(12) 0.000 0.000 0.065(17)

loop_
_atom_type_symbol
_atom_type_description
_atom_type_scat_dispersion_real
_atom_type_scat_dispersion_imag
_atom_type_scat_source
C C 0.0033 0.0016 'International Tables Vol C Tables 4.2.6.8 and 6.1.1.4'
H H 0.0000 0.0000 'International Tables Vol C Tables 4.2.6.8 and 6.1.1.4'
O O 0.0106 0.0060 'International Tables Vol C Tables 4.2.6.8 and 6.1.1.4'
P P 0.1023 0.0942 'International Tables Vol C Tables 4.2.6.8 and 6.1.1.4'
Re Re -1.0185 7.2310 'International Tables Vol C Tables 4.2.6.8 and 6.1.1.4'
U U -9.6767 9.6646 'International Tables Vol C Tables 4.2.6.8 and 6.1.1.4'

loop_
_geom_angle_atom_site_label_1
_geom_angle_atom_site_label_2
_geom_angle_atom_site_label_3
_geom_angle_site_symmetry_1
_geom_angle_site_symmetry_3
_geom_angle
O13 U1 O9 . . 136.8(3)
O13 U1 O5 . 4_755 96.00(18)
O9 U1 O5 . 4_755 98.84(18)
O13 U1 O5 . . 96.00(18)
O9 U1 O5 . . 98.84(18)
O5 U1 O5 4_755 . 138.8(3)
O13 U1 O10 . . 74.2(3)
O9 U1 O10 . . 149.0(3)
O5 U1 O10 4_755 . 72.86(17)
O5 U1 O10 . . 72.86(17)
O13 U1 O6 . . 152.6(3)
O9 U1 O6 . . 70.6(3)
O5 U1 O6 4_755 . 75.69(17)
O5 U1 O6 . . 75.68(17)
O10 U1 O6 . . 78.4(3)
O13 U1 O1 . 4_755 74.2(2)
O9 U1 O1 . 4_755 72.3(2)
O5 U1 O1 4_755 4_755 72.1(2)
O5 U1 O1 . 4_755 149.0(2)
O10 U1 O1 . 4_755 129.2(2)
O6 U1 O1 . 4_755 125.4(2)
O13 U1 O1 . . 74.2(2)
O9 U1 O1 . . 72.3(2)
O5 U1 O1 4_755 . 149.0(2)
O5 U1 O1 . . 72.1(2)
O10 U1 O1 . . 129.2(2)
O6 U1 O1 . . 125.4(2)
O1 U1 O1 4_755 . 77.0(3)
O2 Re1 O3 . . 109.1(4)
O2 Re1 O4 . . 108.7(4)
O3 Re1 O4 . . 108.7(4)
O2 Re1 O1 . . 110.5(3)
O3 Re1 O1 . . 109.3(3)
O4 Re1 O1 . . 110.5(4)
O8 Re2 O8 . 4_755 111.0(6)
O8 Re2 O7 . . 107.5(4)
O8 Re2 O7 4_755 . 107.5(4)
O8 Re2 O6 . . 110.7(3)
O8 Re2 O6 4_755 . 110.7(3)
O7 Re2 O6 . . 109.1(4)
O11 Re3 O11 4_755 . 109.1(8)
O11 Re3 O12 4_755 . 107.1(3)
O11 Re3 O12 . . 107.1(3)
O11 Re3 O10 4_755 . 111.6(3)
O11 Re3 O10 . . 111.6(3)
O12 Re3 O10 . . 110.2(4)
O5 P1 C1 . . 114.0(5)
O5 P1 C9 . . 111.1(4)
C1 P1 C9 . . 103.7(5)
O5 P1 C5 . . 108.2(4)
C1 P1 C5 . . 112.5(5)
C9 P1 C5 . . 107.1(4)
O9 P2 C13A . 4_755 114.6(7)
O9 P2 C13A . . 114.6(7)
C13A P2 C13A 4_755 . 71.7(11)
O9 P2 C17 . . 113.1(5)
C13A P2 C17 4_755 . 118.5(8)
C13A P2 C17 . . 118.5(8)
O9 P2 C13B . . 103.3(8)
C13A P2 C13B 4_755 . 107.8(10)
C13A P2 C13B . . 36.5(9)
C17 P2 C13B . . 96.5(10)
O9 P2 C13B . 4_755 103.3(8)
C13A P2 C13B 4_755 4_755 36.5(9)
C13A P2 C13B . 4_755 107.8(10)
C17 P2 C13B . 4_755 96.5(10)
C13B P2 C13B . 4_755 142.8(16)
O13 P3 C21 . . 107.9(4)
O13 P3 C21 . 4_755 107.9(4)
C21 P3 C21 . 4_755 113.1(9)
O13 P3 C25 . . 115.5(8)
C21 P3 C25 . . 91.6(10)
C21 P3 C25 4_755 . 119.5(10)
O13 P3 C25 . 4_755 115.5(8)
C21 P3 C25 . 4_755 119.5(10)
C21 P3 C25 4_755 4_755 91.6(10)
C25 P3 C25 . 4_755 32.2(19)
Re1 O1 U1 . . 150.4(4)
P1 O5 U1 . . 163.1(4)
Re2 O6 U1 . . 151.9(4)
P2 O9 U1 . . 156.4(6)
Re3 O10 U1 . . 153.5(5)
P3 O13 U1 . . 170.1(7)
C2 C1 P1 . . 117.4(9)
C2 C1 H1A . . 108.0
P1 C1 H1A . . 108.0
C2 C1 H1B . . 108.0
P1 C1 H1B . . 108.0
H1A C1 H1B . . 107.2
C1 C2 C3 . . 112.7(11)
C1 C2 H2A . . 109.0
C3 C2 H2A . . 109.0
C1 C2 H2B . . 109.0
C3 C2 H2B . . 109.0
H2A C2 H2B . . 107.8
C4 C3 C2 . . 111.8(13)
C4 C3 H3A . . 109.3
C2 C3 H3A . . 109.3
C4 C3 H3B . . 109.3
C2 C3 H3B . . 109.3
H3A C3 H3B . . 107.9
C3 C4 H4A . . 109.5
C3 C4 H4B . . 109.5
H4A C4 H4B . . 109.5
C3 C4 H4C . . 109.5
H4A C4 H4C . . 109.5
H4B C4 H4C . . 109.5
C6 C5 P1 . . 117.0(7)
C6 C5 H5A . . 108.0
P1 C5 H5A . . 108.0
C6 C5 H5B . . 108.0
P1 C5 H5B . . 108.0
H5A C5 H5B . . 107.3
C5 C6 C7 . . 111.4(8)
C5 C6 H6A . . 109.3
C7 C6 H6A . . 109.3
C5 C6 H6B . . 109.3
C7 C6 H6B . . 109.3
H6A C6 H6B . . 108.0
C6 C7 C8 . . 112.1(8)
C6 C7 H7A . . 109.2
C8 C7 H7A . . 109.2
C6 C7 H7B . . 109.2
C8 C7 H7B . . 109.2
H7A C7 H7B . . 107.9
C7 C8 H8A . . 109.5
C7 C8 H8B . . 109.5
H8A C8 H8B . . 109.5
C7 C8 H8C . . 109.5
H8A C8 H8C . . 109.5
H8B C8 H8C . . 109.5
C10 C9 P1 . . 113.4(7)
C10 C9 H9A . . 108.9
P1 C9 H9A . . 108.9
C10 C9 H9B . . 108.9
P1 C9 H9B . . 108.9
H9A C9 H9B . . 107.7
C9 C10 C11 . . 113.6(9)
C9 C10 H10A . . 108.9
C11 C10 H10A . . 108.9
C9 C10 H10B . . 108.9
C11 C10 H10B . . 108.9
H10A C10 H10B . . 107.7
C12 C11 C10 . . 112.6(10)
C12 C11 H11A . . 109.1
C10 C11 H11A . . 109.1
C12 C11 H11B . . 109.1
C10 C11 H11B . . 109.1
H11A C11 H11B . . 107.8
C11 C12 H12A . . 109.5
C11 C12 H12B . . 109.5
H12A C12 H12B . . 109.5
C11 C12 H12C . . 109.5
H12A C12 H12C . . 109.5
H12B C12 H12C . . 109.5
C14A C13A P2 . . 106.9(11)
C14A C13A H13A . . 110.3
P2 C13A H13A . . 110.3
C14A C13A H13B . . 110.3
P2 C13A H13B . . 110.3
H13A C13A H13B . . 108.6
C13A C14A C15A . . 112.6(14)
C13A C14A H14A . . 109.1
C15A C14A H14A . . 109.1
C13A C14A H14B . . 109.1
C15A C14A H14B . . 109.1
H14A C14A H14B . . 107.8
C16A C15A C14A . . 113.7(15)
C16A C15A H15A . . 108.8
C14A C15A H15A . . 108.8
C16A C15A H15B . . 108.8
C14A C15A H15B . . 108.8
H15A C15A H15B . . 107.7
C15A C16A H16A . . 109.5
C15A C16A H16B . . 109.5
H16A C16A H16B . . 109.5
C15A C16A H16C . . 109.5
H16A C16A H16C . . 109.5
H16B C16A H16C . . 109.5
C14B C13B P2 . . 127.5(18)
C14B C13B H13C . . 105.4
P2 C13B H13C . . 105.4
C14B C13B H13D . . 105.4
P2 C13B H13D . . 105.4
H13C C13B H13D . . 106.0
C13B C14B C15B . . 117(2)
C13B C14B H14C . . 108.2
C15B C14B H14C . . 108.2
C13B C14B H14D . . 108.2
C15B C14B H14D . . 108.2
H14C C14B H14D . . 107.3
C16B C15B C14B . . 107(2)
C16B C15B H15C . . 110.2
C14B C15B H15C . . 110.2
C16B C15B H15D . . 110.2
C14B C15B H15D . . 110.2
H15C C15B H15D . . 108.5
C15B C16B H16D . . 109.5
C15B C16B H16E . . 109.5
H16D C16B H16E . . 109.5
C15B C16B H16F . . 109.5
H16D C16B H16F . . 109.5
H16E C16B H16F . . 109.5
C18 C17 P2 . . 116.4(10)
C18 C17 H17A . . 108.2
P2 C17 H17A . . 108.2
C18 C17 H17B . . 108.2
P2 C17 H17B . . 108.2
H17A C17 H17B . . 107.3
C17 C18 C19 . . 110.0(11)
C17 C18 H18A . . 109.7
C19 C18 H18A . . 109.7
C17 C18 H18B . . 109.7
C19 C18 H18B . . 109.7
H18A C18 H18B . . 108.2
C20 C19 C18 . . 107.5(12)
C20 C19 H19A . . 110.2
C18 C19 H19A . . 110.2
C20 C19 H19B . . 110.2
C18 C19 H19B . . 110.2
H19A C19 H19B . . 108.5
C19 C20 H20A . . 109.5
C19 C20 H20B . . 109.5
H20A C20 H20B . . 109.5
C19 C20 H20C . . 109.5
H20A C20 H20C . . 109.5
H20B C20 H20C . . 109.5
C22 C21 P3 . . 119.6(8)
C22 C21 H21A . . 107.4
P3 C21 H21A . . 107.4
C22 C21 H21B . . 107.4
P3 C21 H21B . . 107.4
H21A C21 H21B . . 106.9
C21 C22 C23 . . 113.2(9)
C21 C22 H22A . . 108.9
C23 C22 H22A . . 108.9
C21 C22 H22B . . 108.9
C23 C22 H22B . . 108.9
H22A C22 H22B . . 107.8
C24 C23 C22 . . 113.2(10)
C24 C23 H23A . . 108.9
C22 C23 H23A . . 108.9
C24 C23 H23B . . 108.9
C22 C23 H23B . . 108.9
H23A C23 H23B . . 107.7
C23 C24 H24A . . 109.5
C23 C24 H24B . . 109.5
H24A C24 H24B . . 109.5
C23 C24 H24C . . 109.5
H24A C24 H24C . . 109.5
H24B C24 H24C . . 109.5
C26 C25 P3 . . 122.5(16)
C26 C25 H25A . . 106.7
P3 C25 H25A . . 106.7
C26 C25 H25B . . 106.7
P3 C25 H25B . . 106.7
H25A C25 H25B . . 106.6
C25 C26 C27 . . 117.2(16)
C25 C26 H26A . . 108.0
C27 C26 H26A . . 108.0
C25 C26 H26B . . 108.0
C27 C26 H26B . . 108.0
H26A C26 H26B . . 107.3
C28 C27 C26 . . 120(2)
C28 C27 H27A . . 107.4
C26 C27 H27A . . 107.4
C28 C27 H27B . . 107.4
C26 C27 H27B . . 107.4
H27A C27 H27B . . 107.0
C27 C28 H28A . . 109.5
C27 C28 H28B . . 109.5
H28A C28 H28B . . 109.5
C27 C28 H28C . . 109.5
H28A C28 H28C . . 109.5
H28B C28 H28C . . 109.5

loop_
_geom_bond_atom_site_label_1
_geom_bond_atom_site_label_2
_geom_bond_site_symmetry_2
_geom_bond_distance
U1 O13 . 2.262(8)
U1 O9 . 2.271(8)
U1 O5 4_755 2.294(6)
U1 O5 . 2.294(6)
U1 O10 . 2.393(8)
U1 O6 . 2.407(8)
U1 O1 4_755 2.426(6)
U1 O1 . 2.426(6)
Re1 O2 . 1.674(8)
Re1 O3 . 1.688(8)
Re1 O4 . 1.696(7)
Re1 O1 . 1.750(6)
Re2 O8 . 1.689(7)
Re2 O8 4_755 1.689(7)
Re2 O7 . 1.703(10)
Re2 O6 . 1.769(8)
Re3 O11 4_755 1.661(8)
Re3 O11 . 1.661(8)
Re3 O12 . 1.677(9)
Re3 O10 . 1.757(8)
P1 O5 . 1.508(6)
P1 C1 . 1.770(12)
P1 C9 . 1.801(10)
P1 C5 . 1.806(10)
P2 O9 . 1.508(9)
P2 C13A 4_755 1.719(14)
P2 C13A . 1.719(14)
P2 C17 . 1.773(14)
P2 C13B . 1.865(16)
P2 C13B 4_755 1.865(16)
P3 O13 . 1.523(8)
P3 C21 . 1.742(11)
P3 C21 4_755 1.742(11)
P3 C25 . 1.76(2)
P3 C25 4_755 1.76(2)
C1 C2 . 1.481(13)
C1 H1A . 0.9800
C1 H1B . 0.9800
C2 C3 . 1.573(13)
C2 H2A . 0.9800
C2 H2B . 0.9800
C3 C4 . 1.474(14)
C3 H3A . 0.9800
C3 H3B . 0.9800
C4 H4A . 0.9700
C4 H4B . 0.9700
C4 H4C . 0.9700
C5 C6 . 1.512(10)
C5 H5A . 0.9800
C5 H5B . 0.9800
C6 C7 . 1.528(11)
C6 H6A . 0.9800
C6 H6B . 0.9800
C7 C8 . 1.532(12)
C7 H7A . 0.9800
C7 H7B . 0.9800
C8 H8A . 0.9700
C8 H8B . 0.9700
C8 H8C . 0.9700
C9 C10 . 1.516(11)
C9 H9A . 0.9800
C9 H9B . 0.9800
C10 C11 . 1.520(12)
C10 H10A . 0.9800
C10 H10B . 0.9800
C11 C12 . 1.498(13)
C11 H11A . 0.9800
C11 H11B . 0.9800
C12 H12A . 0.9700
C12 H12B . 0.9700
C12 H12C . 0.9700
C13A C14A . 1.497(16)
C13A H13A . 0.9800
C13A H13B . 0.9800
C14A C15A . 1.548(16)
C14A H14A . 0.9800
C14A H14B . 0.9800
C15A C16A . 1.526(17)
C15A H15A . 0.9800
C15A H15B . 0.9800
C16A H16A . 0.9700
C16A H16B . 0.9700
C16A H16C . 0.9700
C13B C14B . 1.504(18)
C13B H13C . 0.9800
C13B H13D . 0.9800
C14B C15B . 1.543(19)
C14B H14C . 0.9800
C14B H14D . 0.9800
C15B C16B . 1.527(19)
C15B H15C . 0.9800
C15B H15D . 0.9800
C16B H16D . 0.9700
C16B H16E . 0.9700
C16B H16F . 0.9700
C17 C18 . 1.518(12)
C17 H17A . 0.9800
C17 H17B . 0.9800
C18 C19 . 1.537(14)
C18 H18A . 0.9800
C18 H18B . 0.9800
C19 C20 . 1.521(15)
C19 H19A . 0.9800
C19 H19B . 0.9800
C20 H20A . 0.9700
C20 H20B . 0.9700
C20 H20C . 0.9700
C21 C22 . 1.521(11)
C21 H21A . 0.9800
C21 H21B . 0.9800
C22 C23 . 1.521(12)
C22 H22A . 0.9800
C22 H22B . 0.9800
C23 C24 . 1.494(13)
C23 H23A . 0.9800
C23 H23B . 0.9800
C24 H24A . 0.9700
C24 H24B . 0.9700
C24 H24C . 0.9700
C25 C26 . 1.469(17)
C25 H25A . 0.9800
C25 H25B . 0.9800
C26 C27 . 1.501(17)
C26 H26A . 0.9800
C26 H26B . 0.9800
C27 C28 . 1.432(18)
C27 H27A . 0.9800
C27 H27B . 0.9800
C28 H28A . 0.9700
C28 H28B . 0.9700
C28 H28C . 0.9700

loop_
_geom_hbond_atom_site_label_D
_geom_hbond_atom_site_label_H
_geom_hbond_atom_site_label_A
_geom_hbond_site_symmetry_A
_geom_hbond_distance_DH
_geom_hbond_distance_HA
_geom_hbond_distance_DA
_geom_hbond_angle_DHA
C18 H18A O8 2_765 0.98 3.10 3.849(13) 134.4
C18 H18B O8 3_565 0.98 3.10 3.849(13) 134.4
C2 H2B O6 . 0.98 2.52 3.377(15) 145.6
C2 H2B O10 . 0.98 2.96 3.670(17) 130.5
C3 H3A O12 . 0.98 2.76 3.603(17) 144.5
C5 H5A O8 . 0.98 2.48 3.450(12) 168.6
C5 H5B O2 . 0.98 2.60 3.460(13) 147.1
C9 H9B O2 . 0.98 2.84 3.637(13) 139.5
C9 H9B O4 . 0.98 2.98 3.632(12) 125.2
C10 H10A O11 . 0.98 2.95 3.492(15) 116.2
C10 H10B O4 . 0.98 2.97 3.552(14) 119.2
C10 H10B O5 . 0.98 2.88 3.238(12) 102.7
C14A H14B O9 . 0.98 2.74 3.176(17) 107.5
C14A H14B O9 . 0.98 2.74 3.176(17) 107.5
C17 H17B O1 . 0.98 2.67 3.327(12) 124.4
C17 H17B O3 . 0.98 2.94 3.915(11) 174.0
C26 H26B O1 . 0.98 2.91 3.529(18) 122.3
C4 H4A O2 6_664 0.97 2.96 3.854(19) 154.2
C6 H6A O4 6_664 0.98 2.95 3.620(12) 126.4
C6 H6B O3 6_664 0.98 2.74 3.548(12) 139.8
C8 H8B O4 6_664 0.97 2.71 3.608(14) 153.4
C9 H9A O3 6_664 0.98 2.75 3.717(11) 170.8
C12 H12A O3 6_664 0.97 2.97 3.771(15) 140.9
C14B H14C O7 2_765 0.98 2.83 3.48(3) 124.7
C14B H14D O8 2_765 0.98 2.90 3.78(3) 150.7
C13A H13A O7 2_765 0.98 2.71 3.60(2) 151.0
C13A H13A O7 2_765 0.98 2.71 3.60(2) 151.0
C14B H14C O7 2_765 0.98 2.83 3.48(3) 124.7
C13A H13A O7 3_565 0.98 2.71 3.60(2) 151.0
C14B H14C O7 3_565 0.98 2.83 3.48(3) 124.7
C13A H13A O7 3_565 0.98 2.71 3.60(2) 151.0
C14B H14C O7 3_565 0.98 2.83 3.48(3) 124.7
C17 H17A O1 4_755 0.98 2.67 3.327(12) 124.4
C17 H17A O3 4_755 0.98 2.94 3.915(12) 174.0
C13A H13B O8 4_755 0.98 2.86 3.59(2) 131.9
C13B H13D O2 4_755 0.98 3.05 3.65(3) 121.0
C21 H21A O4 4_755 0.98 2.69 3.620(15) 158.4
C21 H21B O11 4_755 0.98 2.64 3.524(15) 149.9
C25 H25A O4 4_755 0.98 2.92 3.75(3) 143.2
C26 H26A O1 4_755 0.98 2.73 3.529(18) 138.7
C26 H26A O3 4_755 0.98 2.97 3.861(15) 152.5
C14A H14B O2 4_755 0.98 2.93 3.502(18) 118.3
C20 H20A O7 1_556 0.97 2.73 3.531(18) 139.8
C28 H28A O12 1_556 0.97 2.99 3.94(3) 165.9
C20 H20A O7 4_756 0.97 2.73 3.531(18) 139.8
C28 H28A O12 4_756 0.97 2.99 3.94(3) 165.9
C22 H22A O11 2_775 0.98 2.94 3.634(13) 128.8
C22 H22B O12 2_775 0.98 2.77 3.559(13) 138.3
C24 H24B O11 2_775 0.97 2.91 3.69(2) 138.3
C22 H22B O12 3_575 0.98 2.77 3.559(13) 138.3
C16B H16F O4 5_545 0.97 3.02 3.84(3) 144.0
C16A H16A O7 2_765 0.97 3.28 3.84(2) 118.9
C16A H16B O8 2_765 0.97 3.11 3.94(2) 144.9

loop_
_geom_torsion_atom_site_label_1
_geom_torsion_atom_site_label_2
_geom_torsion_atom_site_label_3
_geom_torsion_atom_site_label_4
_geom_torsion_site_symmetry_1
_geom_torsion
O2 Re1 O1 U1 . 59.0(8)
O3 Re1 O1 U1 . 179.0(7)
O4 Re1 O1 U1 . -61.4(8)
O13 U1 O1 Re1 . 91.9(7)
O9 U1 O1 Re1 . -115.8(7)
O5 U1 O1 Re1 4_755 166.8(5)
O5 U1 O1 Re1 . -10.0(7)
O10 U1 O1 Re1 . 38.4(8)
O6 U1 O1 Re1 . -66.8(8)
O1 U1 O1 Re1 4_755 168.9(6)
C1 P1 O5 U1 . -46.2(16)
C9 P1 O5 U1 . -162.9(13)
C5 P1 O5 U1 . 79.8(15)
O13 U1 O5 P1 . 137.7(14)
O9 U1 O5 P1 . -83.0(14)
O5 U1 O5 P1 4_755 31.4(18)
O10 U1 O5 P1 . 66.2(14)
O6 U1 O5 P1 . -15.8(14)
O1 U1 O5 P1 4_755 -153.2(12)
O1 U1 O5 P1 . -151.1(15)
O8 Re2 O6 U1 . 61.8(3)
O8 Re2 O6 U1 4_755 -61.8(3)
O7 Re2 O6 U1 . 180.000(2)
O13 U1 O6 Re2 . 180.0
O9 U1 O6 Re2 . 0.000(3)
O5 U1 O6 Re2 4_755 104.97(17)
O5 U1 O6 Re2 . -104.96(17)
O10 U1 O6 Re2 . 180.000(4)
O1 U1 O6 Re2 4_755 49.8(2)
O1 U1 O6 Re2 . -49.8(2)
C13A P2 O9 U1 4_755 139.9(7)
C13A P2 O9 U1 . -139.9(7)
C17 P2 O9 U1 . 0.000(5)
C13B P2 O9 U1 . -103.1(9)
C13B P2 O9 U1 4_755 103.1(9)
O13 U1 O9 P2 . 0.000(5)
O5 U1 O9 P2 4_755 108.68(17)
O5 U1 O9 P2 . -108.68(17)
O10 U1 O9 P2 . 180.000(3)
O6 U1 O9 P2 . 180.000(4)
O1 U1 O9 P2 4_755 40.78(17)
O1 U1 O9 P2 . -40.78(17)
O11 Re3 O10 U1 4_755 61.2(4)
O11 Re3 O10 U1 . -61.2(4)
O12 Re3 O10 U1 . 180.000(3)
O13 U1 O10 Re3 . 0.000(3)
O9 U1 O10 Re3 . 180.0
O5 U1 O10 Re3 4_755 -101.59(18)
O5 U1 O10 Re3 . 101.59(18)
O6 U1 O10 Re3 . 180.000(3)
O1 U1 O10 Re3 4_755 -53.4(2)
O1 U1 O10 Re3 . 53.4(2)
C21 P3 O13 U1 . 118.7(5)
C21 P3 O13 U1 4_755 -118.7(5)
C25 P3 O13 U1 . 17.9(11)
C25 P3 O13 U1 4_755 -17.9(11)
O9 U1 O13 P3 . 0.000(15)
O5 U1 O13 P3 4_755 -109.74(17)
O5 U1 O13 P3 . 109.74(17)
O10 U1 O13 P3 . 180.000(13)
O6 U1 O13 P3 . 180.000(10)
O1 U1 O13 P3 4_755 -40.29(17)
O1 U1 O13 P3 . 40.29(17)
O5 P1 C1 C2 . 65.8(11)
C9 P1 C1 C2 . -173.3(10)
C5 P1 C1 C2 . -57.8(12)
P1 C1 C2 C3 . -175.7(9)
C1 C2 C3 C4 . -69.1(17)
O5 P1 C5 C6 . 179.3(7)
C1 P1 C5 C6 . -53.9(10)
C9 P1 C5 C6 . 59.5(9)
P1 C5 C6 C7 . -179.2(8)
C5 C6 C7 C8 . -179.3(11)
O5 P1 C9 C10 . 57.5(8)
C1 P1 C9 C10 . -65.4(8)
C5 P1 C9 C10 . 175.4(7)
P1 C9 C10 C11 . -179.6(8)
C9 C10 C11 C12 . -67.7(14)
O9 P2 C13A C14A . 66.3(15)
C13A P2 C13A C14A 4_755 175.6(9)
C17 P2 C13A C14A . -71.3(15)
C13B P2 C13A C14A . -12.5(18)
C13B P2 C13A C14A 4_755 -179.3(14)
P2 C13A C14A C15A . -172.8(13)
C13A C14A C15A C16A . -62(2)
O9 P2 C13B C14B . -143(3)
C13A P2 C13B C14B 4_755 -21(3)
C13A P2 C13B C14B . -29(2)
C17 P2 C13B C14B . 102(3)
C13B P2 C13B C14B 4_755 -8(5)
P2 C13B C14B C15B . 159(3)
C13B C14B C15B C16B . 177(3)
O9 P2 C17 C18 . 180.000(4)
C13A P2 C17 C18 4_755 41.8(6)
C13A P2 C17 C18 . -41.8(6)
C13B P2 C17 C18 . -72.5(8)
C13B P2 C17 C18 4_755 72.5(8)
P2 C17 C18 C19 . 180.000(6)
C17 C18 C19 C20 . 180.000(7)
O13 P3 C21 C22 . -170.7(10)
C21 P3 C21 C22 4_755 70.0(14)
C25 P3 C21 C22 . -53.1(14)
C25 P3 C21 C22 4_755 -36.0(15)
P3 C21 C22 C23 . 176.9(10)
C21 C22 C23 C24 . 178.6(14)
O13 P3 C25 C26 . -44(2)
C21 P3 C25 C26 . -155(2)
C21 P3 C25 C26 4_755 87(2)
C25 P3 C25 C26 4_755 54(2)
P3 C25 C26 C27 . -155.5(13)
C25 C26 C27 C28 . -158.1(15)
